data_7701613
loop_
_publ_author_name
'Zhao, Ming-Yu'
'Zhu, Jian-Nan'
'Li, Peng'
'Li, Wei'
'Cai, Ting'
'Cheng, Fang-Fang'
'Xiong, Wei-Wei'

_publ_section_title
;
 Structural variation of transition metal-organic frameworks using deep
 eutectic solvents with different hydrogen bond donors.
;
_journal_issue 27
_journal_name_full 'Dalton transactions (Cambridge, England : 2003)'
_journal_page_first 10199
_journal_page_last 10209
_journal_paper_doi 10.1039/c9dt01050e
_journal_volume 48
_journal_year 2019
_chemical_formula_moiety '2(C9 H5 O6) 2(C3H6O) Co, C3H6O, 0.25(H2 O)'
_chemical_formula_sum 'C27 H27 Co N6 O15.25'
_chemical_formula_weight 738.47
_space_group_crystal_system monoclinic
_space_group_IT_number 12
_space_group_name_Hall '-I 2y'
_space_group_name_H-M_alt 'I 1 2/m 1'
_atom_sites_solution_hydrogens mixed
_audit_creation_method SHELXL-2016/6
_audit_update_record
;
2019-04-28 deposited with the CCDC.	2019-06-03 downloaded from the CCDC.
;
_cell_angle_alpha 90
_cell_angle_beta 103.534(14)
_cell_angle_gamma 90
_cell_formula_units_Z 4
_cell_length_a 9.3019(17)
_cell_length_b 28.739(5)
_cell_length_c 11.788(2)
_cell_measurement_reflns_used 4576
_cell_measurement_temperature 150(2)
_cell_measurement_theta_max 26.44
_cell_measurement_theta_min 2.52
_cell_volume 3063.7(9)
_computing_cell_refinement 'Bruker SAINT'
_computing_data_collection 'Bruker APEX2'
_computing_data_reduction 'Bruker SAINT'
_computing_molecular_graphics 'DIAMOND. Version 3.0. Crystal Impact'
_computing_publication_material 'Windows Word 2010'
_computing_structure_refinement 'SHELXL-2016/6 (Sheldrick, 2016)'
_computing_structure_solution 'SHELXL-2016/6 (Sheldrick, 2016)'
_diffrn_ambient_temperature 150(2)
_diffrn_measured_fraction_theta_full 0.987
_diffrn_measured_fraction_theta_max 0.988
_diffrn_measurement_device_type 'Bruker APEX-II CCD'
_diffrn_measurement_method '\f and \w scans'
_diffrn_radiation_type MoK\a
_diffrn_radiation_wavelength 0.71073
_diffrn_reflns_av_R_equivalents 0.1178
_diffrn_reflns_av_unetI/netI 0.1180
_diffrn_reflns_Laue_measured_fraction_full 0.987
_diffrn_reflns_Laue_measured_fraction_max 0.988
_diffrn_reflns_limit_h_max 11
_diffrn_reflns_limit_h_min -11
_diffrn_reflns_limit_k_max 35
_diffrn_reflns_limit_k_min -35
_diffrn_reflns_limit_l_max 14
_diffrn_reflns_limit_l_min -14
_diffrn_reflns_number 13182
_diffrn_reflns_point_group_measured_fraction_full 0.987
_diffrn_reflns_point_group_measured_fraction_max 0.988
_diffrn_reflns_theta_full 25.242
_diffrn_reflns_theta_max 26.022
_diffrn_reflns_theta_min 2.361
_exptl_absorpt_coefficient_mu 0.646
_exptl_absorpt_correction_T_max 0.7454
_exptl_absorpt_correction_T_min 0.5673
_exptl_absorpt_correction_type multi-scan
_exptl_absorpt_process_details 'SADABS 2014/5'
_exptl_crystal_colour pink
_exptl_crystal_density_diffrn 1.601
_exptl_crystal_description block-like
_exptl_crystal_F_000 1520
_exptl_crystal_size_max 0.20
_exptl_crystal_size_mid 0.17
_exptl_crystal_size_min 0.13
_refine_diff_density_max 0.730
_refine_diff_density_min -0.964
_refine_diff_density_rms 0.129
_refine_ls_extinction_coef 0.0046(8)
_refine_ls_extinction_expression Fc^*^=kFc[1+0.001xFc^2^\l^3^/sin(2\q)]^-1/4^
_refine_ls_extinction_method 'SHELXL-2016/6 (Sheldrick 2016)'
_refine_ls_goodness_of_fit_ref 1.002
_refine_ls_hydrogen_treatment mixed
_refine_ls_matrix_type full
_refine_ls_number_parameters 245
_refine_ls_number_reflns 3065
_refine_ls_number_restraints 7
_refine_ls_restrained_S_all 1.002
_refine_ls_R_factor_all 0.1117
_refine_ls_R_factor_gt 0.0794
_refine_ls_shift/su_max 0.000
_refine_ls_shift/su_mean 0.000
_refine_ls_structure_factor_coef Fsqd
_refine_ls_weighting_details 'w=1/[\s^2^(Fo^2^)+(0.0505P)^2^+46.3491P] where P=(Fo^2^+2Fc^2^)/3'
_refine_ls_weighting_scheme calc
_refine_ls_wR_factor_gt 0.1963
_refine_ls_wR_factor_ref 0.2125
_reflns_Friedel_coverage 0.000
_reflns_number_gt 2167
_reflns_number_total 3065
_reflns_threshold_expression 'I > 2\s(I)'
_cod_data_source_file c9dt01050e2.cif
_cod_data_source_block compound-3
_cod_original_sg_symbol_H-M 'I 2/m'
_cod_database_code 7701613
_shelx_shelxl_version_number 2016/6
_shelx_space_group_comment
;
The symmetry employed for this shelxl refinement is uniquely defined
by the following loop, which should always be used as a source of
symmetry information in preference to the above space-group names.
They are only intended as comments.
;

loop_
_space_group_symop_operation_xyz
'x, y, z'
'-x, y, -z'
'x+1/2, y+1/2, z+1/2'
'-x+1/2, y+1/2, -z+1/2'
'-x, -y, -z'
'x, -y, z'
'-x+1/2, -y+1/2, -z+1/2'
'x+1/2, -y+1/2, z+1/2'

loop_
_atom_site_label
_atom_site_type_symbol
_atom_site_fract_x
_atom_site_fract_y
_atom_site_fract_z
_atom_site_U_iso_or_equiv
_atom_site_adp_type
_atom_site_occupancy
_atom_site_site_symmetry_order
_atom_site_calc_flag
_atom_site_refinement_flags_posn
_atom_site_refinement_flags_adp
_atom_site_refinement_flags_occupancy
_atom_site_disorder_assembly
_atom_site_disorder_group
Co1 Co 1.000000 0.17635(4) 0.000000 0.0166(4) Uani 1 2 d S T P . .
C1 C 1.0764(8) 0.0266(2) 0.2074(6) 0.0378(17) Uani 1 1 d . . . . .
H1A H 1.082121 0.039065 0.286674 0.045 Uiso 1 1 calc R U . . .
H1B H 1.160115 0.039064 0.178030 0.045 Uiso 1 1 calc R U . . .
C2 C 0.7893(9) 0.0667(2) 0.4456(7) 0.0373(18) Uani 1 1 d . . . . .
C3 C 0.4894(8) 0.0926(2) -0.1762(7) 0.0409(18) Uani 1 1 d . . . . .
H3A H 0.402217 0.080402 -0.151034 0.049 Uiso 1 1 calc R U . . .
H3B H 0.494562 0.077725 -0.250984 0.049 Uiso 1 1 calc R U . . .
C4 C 0.8613(11) 0.000000 0.0815(9) 0.032(2) Uani 1 2 d S T P . .
C5 C 0.7139(7) 0.1218(2) -0.0796(6) 0.0273(14) Uani 1 1 d . . . . .
C6 C 0.4843(9) 0.1461(3) -0.1868(8) 0.054(2) Uani 1 1 d . . . . .
H6A H 0.448310 0.156279 -0.268784 0.065 Uiso 1 1 calc R U . . .
H6B H 0.422178 0.160136 -0.138222 0.065 Uiso 1 1 calc R U . . .
C7 C 0.6703(6) 0.23006(18) 0.5469(5) 0.0182(12) Uani 1 1 d . . . . .
C8 C 0.7995(7) 0.11740(18) 0.4343(5) 0.0229(13) Uani 1 1 d . . . . .
C9 C 0.8239(6) 0.21318(18) 0.4037(5) 0.0173(11) Uani 1 1 d . . . . .
H9A H 0.831616 0.245763 0.392837 0.021 Uiso 1 1 calc R U . . .
C10 C 0.9704(6) 0.20001(19) 0.2524(5) 0.0175(12) Uani 1 1 d . . . . .
C11 C 0.8903(6) 0.18241(19) 0.3401(5) 0.0171(11) Uani 1 1 d . . . . .
C12 C 0.7456(6) 0.19634(18) 0.4837(5) 0.0163(11) Uani 1 1 d . . . . .
C13 C 0.8758(6) 0.13498(19) 0.3541(5) 0.0201(12) Uani 1 1 d . . . . .
H13A H 0.918223 0.114023 0.308778 0.024 Uiso 1 1 calc R U . . .
C14 C 0.7344(6) 0.14869(18) 0.4998(5) 0.0188(12) Uani 1 1 d . . . . .
H14A H 0.683091 0.137209 0.554765 0.023 Uiso 1 1 calc R U . . .
N1 N 0.9361(7) 0.0380(2) 0.1292(6) 0.0474(17) Uani 1 1 d . . . . .
H1C H 0.903378 0.066644 0.114444 0.057 Uiso 1 1 calc R U . . .
N3 N 0.6410(7) 0.1568(2) -0.1419(7) 0.060(2) Uani 1 1 d . . . . .
H3C H 0.682303 0.183305 -0.154440 0.072 Uiso 1 1 calc R U . . .
N4 N 0.6228(6) 0.08523(18) -0.0886(5) 0.0355(14) Uani 1 1 d . . . . .
H4A H 0.642483 0.059868 -0.045957 0.043 Uiso 1 1 calc R U . . .
O3 O 1.0006(5) 0.24409(13) 0.2599(4) 0.0249(10) Uani 1 1 d . . . . .
O4 O 0.7415(8) 0.000000 0.0085(7) 0.0401(18) Uani 1 2 d S T P . .
O5 O 0.6163(5) 0.21309(13) 0.6272(4) 0.0240(10) Uani 1 1 d . . . . .
O6 O 1.0032(4) 0.17296(13) 0.1802(3) 0.0221(9) Uani 1 1 d . . . . .
O7 O 0.8440(4) 0.12319(13) -0.0197(4) 0.0238(9) Uani 1 1 d . . . . .
O8 O 0.6635(4) 0.27214(12) 0.5162(3) 0.0184(9) Uani 1 1 d . . . . .
H3 H 1.062(10) 0.257(3) 0.193(8) 0.07(3) Uiso 1 1 d . . . . .
O1 O 0.7119(6) 0.04856(15) 0.5081(5) 0.0356(12) Uani 1 1 d D . . . .
O2A O 0.835(6) 0.0424(4) 0.369(4) 0.072(12) Uani 0.65(8) 1 d . . P A 1
O2B O 0.902(3) 0.0425(7) 0.426(5) 0.028(9) Uani 0.35(8) 1 d . U P A 2
O9 O 0.500000 0.000000 0.500000 0.081(8) Uiso 0.5 4 d S . P . .
H1D H 0.623(14) 0.050(7) 0.449(15) 0.32(13) Uiso 1 1 d D . . . .

loop_
_atom_site_aniso_label
_atom_site_aniso_U_11
_atom_site_aniso_U_22
_atom_site_aniso_U_33
_atom_site_aniso_U_23
_atom_site_aniso_U_13
_atom_site_aniso_U_12
Co1 0.0176(6) 0.0132(5) 0.0206(6) 0.000 0.0075(4) 0.000
C1 0.036(4) 0.042(4) 0.035(4) -0.006(3) 0.008(3) -0.003(3)
C2 0.054(5) 0.018(3) 0.051(5) 0.001(3) 0.037(4) 0.000(3)
C3 0.032(4) 0.038(4) 0.047(5) 0.012(3) -0.002(3) -0.011(3)
C4 0.042(6) 0.015(4) 0.046(6) 0.000 0.021(5) 0.000
C5 0.025(3) 0.019(3) 0.040(4) 0.007(3) 0.010(3) -0.002(2)
C6 0.043(5) 0.032(4) 0.074(6) 0.024(4) -0.013(4) -0.009(4)
C7 0.018(3) 0.017(3) 0.021(3) -0.001(2) 0.009(2) 0.004(2)
C8 0.032(3) 0.012(3) 0.028(3) 0.002(2) 0.014(3) 0.001(2)
C9 0.020(3) 0.014(2) 0.019(3) 0.002(2) 0.006(2) 0.002(2)
C10 0.021(3) 0.023(3) 0.009(3) 0.000(2) 0.004(2) 0.002(2)
C11 0.017(3) 0.019(3) 0.016(3) 0.001(2) 0.006(2) 0.002(2)
C12 0.016(3) 0.017(3) 0.017(3) 0.000(2) 0.006(2) 0.002(2)
C13 0.023(3) 0.016(3) 0.024(3) -0.002(2) 0.010(3) 0.001(2)
C14 0.021(3) 0.017(3) 0.022(3) 0.002(2) 0.011(2) 0.001(2)
N1 0.045(4) 0.030(3) 0.055(4) -0.004(3) -0.014(3) -0.003(3)
N3 0.034(4) 0.037(3) 0.088(6) 0.038(4) -0.029(4) -0.015(3)
N4 0.017(3) 0.022(3) 0.058(4) 0.013(3) -0.009(3) -0.003(2)
O3 0.035(3) 0.0150(19) 0.030(2) 0.0009(17) 0.020(2) -0.0039(18)
O4 0.033(4) 0.019(3) 0.059(5) 0.000 -0.008(4) 0.000
O5 0.034(2) 0.020(2) 0.024(2) 0.0026(17) 0.018(2) 0.0027(18)
O6 0.029(2) 0.019(2) 0.022(2) 0.0011(16) 0.0122(18) 0.0021(17)
O7 0.021(2) 0.0149(19) 0.035(3) 0.0047(17) 0.0060(19) -0.0023(16)
O8 0.023(2) 0.0120(18) 0.023(2) 0.0016(15) 0.0111(18) 0.0037(15)
O1 0.048(3) 0.021(2) 0.042(3) 0.005(2) 0.020(3) -0.004(2)
O2A 0.14(3) 0.014(4) 0.085(19) 0.005(6) 0.08(2) 0.010(8)
O2B 0.031(13) 0.009(7) 0.051(16) -0.008(7) 0.024(10) 0.002(6)

loop_
_atom_type_symbol
_atom_type_description
_atom_type_scat_dispersion_real
_atom_type_scat_dispersion_imag
_atom_type_scat_source
C C 0.0033 0.0016 'International Tables Vol C Tables 4.2.6.8 and 6.1.1.4'
H H 0.0000 0.0000 'International Tables Vol C Tables 4.2.6.8 and 6.1.1.4'
Co Co 0.3494 0.9721 'International Tables Vol C Tables 4.2.6.8 and 6.1.1.4'
N N 0.0061 0.0033 'International Tables Vol C Tables 4.2.6.8 and 6.1.1.4'
O O 0.0106 0.0060 'International Tables Vol C Tables 4.2.6.8 and 6.1.1.4'

loop_
_geom_angle_atom_site_label_1
_geom_angle_atom_site_label_2
_geom_angle_atom_site_label_3
_geom_angle
_geom_angle_site_symmetry_1
_geom_angle_site_symmetry_3
O7 Co1 O7 85.6(2) . 2_755
O7 Co1 O8 177.28(15) . 8_554
O7 Co1 O8 92.09(15) 2_755 8_554
O7 Co1 O8 92.09(15) . 7_655
O7 Co1 O8 177.28(15) 2_755 7_655
O8 Co1 O8 90.3(2) 8_554 7_655
O7 Co1 O6 90.51(16) . 2_755
O7 Co1 O6 85.63(16) 2_755 2_755
O8 Co1 O6 87.89(15) 8_554 2_755
O8 Co1 O6 95.82(15) 7_655 2_755
O7 Co1 O6 85.63(16) . .
O7 Co1 O6 90.51(16) 2_755 .
O8 Co1 O6 95.82(15) 8_554 .
O8 Co1 O6 87.89(15) 7_655 .
O6 Co1 O6 174.7(2) 2_755 .
N1 C1 C1 103.1(4) . 6
N1 C1 H1A 111.2 . .
C1 C1 H1A 111.2 6 .
N1 C1 H1B 111.2 . .
C1 C1 H1B 111.2 6 .
H1A C1 H1B 109.1 . .
O1 C2 O2A 121.0(11) . .
O1 C2 O2B 118.1(16) . .
O1 C2 C8 121.4(6) . .
O2A C2 C8 115.7(7) . .
O2B C2 C8 115.8(10) . .
N4 C3 C6 102.1(6) . .
N4 C3 H3A 111.3 . .
C6 C3 H3A 111.3 . .
N4 C3 H3B 111.3 . .
C6 C3 H3B 111.3 . .
H3A C3 H3B 109.2 . .
O4 C4 N1 125.7(5) . 6
O4 C4 N1 125.7(5) . .
N1 C4 N1 108.6(9) 6 .
O7 C5 N3 125.9(6) . .
O7 C5 N4 125.5(5) . .
N3 C5 N4 108.6(6) . .
N3 C6 C3 99.9(6) . .
N3 C6 H6A 111.8 . .
C3 C6 H6A 111.8 . .
N3 C6 H6B 111.8 . .
C3 C6 H6B 111.8 . .
H6A C6 H6B 109.5 . .
O8 C7 O5 125.6(5) . .
O8 C7 C12 118.5(5) . .
O5 C7 C12 115.9(5) . .
C13 C8 C14 119.3(5) . .
C13 C8 C2 118.2(5) . .
C14 C8 C2 122.6(5) . .
C11 C9 C12 120.5(5) . .
C11 C9 H9A 119.8 . .
C12 C9 H9A 119.8 . .
O6 C10 O3 125.1(5) . .
O6 C10 C11 120.2(5) . .
O3 C10 C11 114.7(5) . .
C13 C11 C9 119.6(5) . .
C13 C11 C10 119.6(5) . .
C9 C11 C10 120.8(5) . .
C14 C12 C9 119.8(5) . .
C14 C12 C7 120.9(5) . .
C9 C12 C7 119.3(5) . .
C11 C13 C8 120.9(5) . .
C11 C13 H13A 119.5 . .
C8 C13 H13A 119.5 . .
C12 C14 C8 119.9(5) . .
C12 C14 H14A 120.0 . .
C8 C14 H14A 120.0 . .
C4 N1 C1 112.5(6) . .
C4 N1 H1C 123.7 . .
C1 N1 H1C 123.7 . .
C5 N3 C6 112.0(6) . .
C5 N3 H3C 124.0 . .
C6 N3 H3C 124.0 . .
C5 N4 C3 111.6(5) . .
C5 N4 H4A 124.2 . .
C3 N4 H4A 124.2 . .
C10 O3 H3 114(4) . .
C10 O6 Co1 135.2(4) . .
C5 O7 Co1 130.0(4) . .
C7 O8 Co1 133.6(3) . 7_655
C2 O1 H1D 94(10) . .

loop_
_geom_bond_atom_site_label_1
_geom_bond_atom_site_label_2
_geom_bond_distance
_geom_bond_site_symmetry_2
Co1 O7 2.082(4) .
Co1 O7 2.082(4) 2_755
Co1 O8 2.099(4) 8_554
Co1 O8 2.099(4) 7_655
Co1 O6 2.120(4) 2_755
Co1 O6 2.120(4) .
C1 N1 1.448(9) .
C1 C1 1.531(13) 6
C1 H1A 0.9900 .
C1 H1B 0.9900 .
C2 O1 1.258(8) .
C2 O2A 1.291(16) .
C2 O2B 1.322(19) .
C2 C8 1.469(8) .
C3 N4 1.433(9) .
C3 C6 1.543(10) .
C3 H3A 0.9900 .
C3 H3B 0.9900 .
C4 O4 1.238(12) .
C4 N1 1.346(9) 6
C4 N1 1.346(9) .
C5 O7 1.252(8) .
C5 N3 1.335(8) .
C5 N4 1.338(8) .
C6 N3 1.463(10) .
C6 H6A 0.9900 .
C6 H6B 0.9900 .
C7 O8 1.260(6) .
C7 O5 1.268(6) .
C7 C12 1.493(7) .
C8 C13 1.403(8) .
C8 C14 1.410(7) .
C9 C11 1.393(7) .
C9 C12 1.406(7) .
C9 H9A 0.9500 .
C10 O6 1.242(6) .
C10 O3 1.296(7) .
C10 C11 1.497(7) .
C11 C13 1.383(7) .
C12 C14 1.390(7) .
C13 H13A 0.9500 .
C14 H14A 0.9500 .
N1 H1C 0.8800 .
N3 H3C 0.8800 .
N4 H4A 0.8800 .
O3 H3 1.13(9) .
O1 H1D 0.950(10) .

loop_
_geom_torsion_atom_site_label_1
_geom_torsion_atom_site_label_2
_geom_torsion_atom_site_label_3
_geom_torsion_atom_site_label_4
_geom_torsion
_geom_torsion_site_symmetry_1
_geom_torsion_site_symmetry_4
N4 C3 C6 N3 22.8(8) . .
O1 C2 C8 C13 -173.7(7) . .
O2A C2 C8 C13 -9(3) . .
O2B C2 C8 C13 31(3) . .
O1 C2 C8 C14 5.6(12) . .
O2A C2 C8 C14 170(3) . .
O2B C2 C8 C14 -150(3) . .
C12 C9 C11 C13 1.5(9) . .
C12 C9 C11 C10 178.3(5) . .
O6 C10 C11 C13 11.3(9) . .
O3 C10 C11 C13 -168.4(5) . .
O6 C10 C11 C9 -165.6(5) . .
O3 C10 C11 C9 14.7(8) . .
C11 C9 C12 C14 0.1(9) . .
C11 C9 C12 C7 -177.4(5) . .
O8 C7 C12 C14 -168.8(6) . .
O5 C7 C12 C14 10.3(8) . .
O8 C7 C12 C9 8.7(8) . .
O5 C7 C12 C9 -172.2(5) . .
C9 C11 C13 C8 -2.1(9) . .
C10 C11 C13 C8 -179.0(6) . .
C14 C8 C13 C11 1.2(10) . .
C2 C8 C13 C11 -179.5(6) . .
C9 C12 C14 C8 -1.1(9) . .
C7 C12 C14 C8 176.4(5) . .
C13 C8 C14 C12 0.5(9) . .
C2 C8 C14 C12 -178.8(7) . .
O4 C4 N1 C1 -177.1(9) . .
N1 C4 N1 C1 4.9(12) 6 .
C1 C1 N1 C4 -2.9(7) 6 .
O7 C5 N3 C6 -171.0(7) . .
N4 C5 N3 C6 6.8(10) . .
C3 C6 N3 C5 -19.0(10) . .
O7 C5 N4 C3 -171.9(7) . .
N3 C5 N4 C3 10.3(9) . .
C6 C3 N4 C5 -21.5(8) . .
O3 C10 O6 Co1 -41.5(9) . .
C11 C10 O6 Co1 138.8(4) . .
N3 C5 O7 Co1 -4.2(10) . .
N4 C5 O7 Co1 178.3(5) . .
O5 C7 O8 Co1 -37.5(9) . 7_655
C12 C7 O8 Co1 141.5(4) . 7_655
